data_7715838
loop_
_publ_author_name
'Handzlik, Gabriela'
'Dziubek, Kamil F.'
'Hanfland, Michael'
'Pinkowicz, Dawid'

_publ_section_title
;
 Simultaneous manipulation of iron(II) spin crossover and LIESST behaviour
 using pressure, temperature and light.
;
_journal_issue 18
_journal_name_full 'Dalton transactions (Cambridge, England : 2003)'
_journal_page_first 7677
_journal_page_last 7681
_journal_paper_doi 10.1039/d4dt00509k
_journal_volume 53
_journal_year 2024
_chemical_formula_moiety 'C32 H32 Fe2 N24 Nb, 4(H2 O)'
_chemical_formula_sum 'C32 H40 Fe2 N24 Nb O4'
_chemical_formula_weight 1029.49
_chemical_name_systematic
'catena-[tetrakis(m2-Cyano)-octakis(1H-pyrazole-N2)-tetracyano-di-iron(ii)-niobium(iv) tetrahydrate]'
_chemical_properties_physical Air-sensitive
_space_group_crystal_system tetragonal
_space_group_IT_number 88
_space_group_name_Hall '-I 4ad'
_space_group_name_H-M_alt 'I 41/a :2'
_atom_sites_solution_hydrogens mixed
_atom_sites_solution_primary dual
_audit_creation_date 2024-01-17
_audit_creation_method
;
Olex2 1.5
(compiled 2023.08.24 svn.re1ec1418 for OlexSys, GUI svn.r6817)
;
_audit_update_record
;
2024-03-15 deposited with the CCDC.	2024-04-09 downloaded from the CCDC.
;
_cell_angle_alpha 90
_cell_angle_beta 90
_cell_angle_gamma 90
_cell_formula_units_Z 4
_cell_length_a 21.0746(7)
_cell_length_b 21.0746(7)
_cell_length_c 9.3334(15)
_cell_measurement_reflns_used 879
_cell_measurement_temperature 5.00
_cell_measurement_theta_max 19.4970
_cell_measurement_theta_min 2.2320
_cell_volume 4145.3(7)
_computing_cell_refinement 'CrysAlisPro 1.171.41.119a (Rigaku OD, 2021)'
_computing_data_collection 'CrysAlisPro 1.171.41.119a (Rigaku OD, 2021)'
_computing_data_reduction 'CrysAlisPro 1.171.41.119a (Rigaku OD, 2021)'
_computing_molecular_graphics 'Olex2 1.5 (Dolomanov et al., 2009)'
_computing_publication_material 'Olex2 1.5 (Dolomanov et al., 2009)'
_computing_structure_refinement 'SHELXL 2019/2 (Sheldrick, 2015)'
_computing_structure_solution 'SHELXT 2018/2 (Sheldrick, 2018)'
_diffrn_ambient_pressure 870000
_diffrn_ambient_temperature 5.00
_diffrn_detector 'Hybrid Pixel Array Detector'
_diffrn_detector_area_resol_mean 13.3333
_diffrn_measured_fraction_theta_full 0.649
_diffrn_measured_fraction_theta_max 0.358
_diffrn_measurement_details
;
List of Runs (angles in degrees, time in seconds):

  # Type    Start    End  Width  t~exp~   \w     \q     \k     \f   Frames
#--------------------------------------------------------------------------
  1  \w    -32.00  32.00   0.50    0.20    --    0.00   0.00   0.00  128
;
_diffrn_measurement_device 'abstract diffractometer'
_diffrn_measurement_device_type 'esperanto-CrysAlisPro-abstract goniometer imported esperanto images'
_diffrn_measurement_method '\w scans'
_diffrn_orient_matrix_type 'CrysAlisPro convention (1999,Acta A55,543-557)'
_diffrn_orient_matrix_UB_11 -0.0003993000
_diffrn_orient_matrix_UB_12 0.0079583000
_diffrn_orient_matrix_UB_13 0.0400065000
_diffrn_orient_matrix_UB_21 0.0023228000
_diffrn_orient_matrix_UB_22 0.0176745000
_diffrn_orient_matrix_UB_23 -0.0177861000
_diffrn_orient_matrix_UB_31 -0.0193174000
_diffrn_orient_matrix_UB_32 0.0019433000
_diffrn_orient_matrix_UB_33 -0.0029601000
_diffrn_radiation_monochromator synchrotron
_diffrn_radiation_probe x-ray
_diffrn_radiation_type synchrotron
_diffrn_radiation_wavelength 0.41008
_diffrn_reflns_av_R_equivalents 0.0493
_diffrn_reflns_av_unetI/netI 0.0681
_diffrn_reflns_Laue_measured_fraction_full 0.649
_diffrn_reflns_Laue_measured_fraction_max 0.358
_diffrn_reflns_limit_h_max 28
_diffrn_reflns_limit_h_min -27
_diffrn_reflns_limit_k_max 27
_diffrn_reflns_limit_k_min -26
_diffrn_reflns_limit_l_max 7
_diffrn_reflns_limit_l_min -7
_diffrn_reflns_number 4011
_diffrn_reflns_point_group_measured_fraction_full 0.649
_diffrn_reflns_point_group_measured_fraction_max 0.358
_diffrn_reflns_theta_full 14.244
_diffrn_reflns_theta_max 20.194
_diffrn_reflns_theta_min 1.772
_diffrn_source 'ESRF ID15B'
_exptl_absorpt_coefficient_mu 0.572
_exptl_absorpt_correction_T_max 1.00000
_exptl_absorpt_correction_T_min 0.71038
_exptl_absorpt_correction_type multi-scan
_exptl_absorpt_process_details
;
CrysAlisPro 1.171.41.119a (Rigaku Oxford Diffraction, 2021)
Empirical absorption correction using spherical harmonics,
implemented in SCALE3 ABSPACK scaling algorithm.
;
_exptl_crystal_colour violet
_exptl_crystal_density_diffrn 1.650
_exptl_crystal_description block
_exptl_crystal_F_000 2100
_exptl_crystal_preparation 'Magnetic properties'
_exptl_crystal_recrystallization_method 'Re-crystallisation from solvent: water'
_exptl_crystal_size_max 0.1
_exptl_crystal_size_mid 0.1
_exptl_crystal_size_min 0.03
_refine_diff_density_max 0.468
_refine_diff_density_min -0.333
_refine_diff_density_rms 0.066
_refine_ls_extinction_method none
_refine_ls_goodness_of_fit_ref 0.961
_refine_ls_hydrogen_treatment mixed
_refine_ls_matrix_type full
_refine_ls_number_parameters 152
_refine_ls_number_reflns 1857
_refine_ls_number_restraints 3
_refine_ls_restrained_S_all 0.960
_refine_ls_R_factor_all 0.0665
_refine_ls_R_factor_gt 0.0417
_refine_ls_shift/su_max 0.000
_refine_ls_shift/su_mean 0.000
_refine_ls_structure_factor_coef Fsqd
_refine_ls_weighting_details 'w=1/[\s^2^(Fo^2^)+(0.0350P)^2^] where P=(Fo^2^+2Fc^2^)/3'
_refine_ls_weighting_scheme calc
_refine_ls_wR_factor_gt 0.0895
_refine_ls_wR_factor_ref 0.0984
_reflns_Friedel_coverage 0.000
_reflns_number_gt 1289
_reflns_number_total 1857
_reflns_threshold_expression 'I > 2\s(I)'
_cod_data_source_file d4dt00509k2.cif
_cod_data_source_block fenb_0019
_cod_depositor_comments 'Adding full bibliography for 7715833--7715849.cif.'
_cod_original_sg_symbol_H-M 'I 41/a'
_cod_database_code 7715838
_shelx_shelxl_version_number 2019/2
_chemical_oxdiff_formula 'C11 H10 N O'
_shelx_space_group_comment
;
The symmetry employed for this shelxl refinement is uniquely defined
by the following loop, which should always be used as a source of
symmetry information in preference to the above space-group names.
They are only intended as comments.
;
_olex2_refinement_description
;
1. Fixed Uiso
 At 1.2 times of:
  All C(H) groups, All N(H) groups
2. Restrained distances
 O1-H1
 0.95 with sigma of 0.02
 O1-H2
 0.95 with sigma of 0.02
 H1-H2
 1.5 with sigma of 0.04
3.a Aromatic/amide H refined with riding coordinates:
 N4(H3), N6(H7), C8(H8), C3(H6), C7(H9), C6(H10), C5(H4), C4(H5)
;
_olex2_submission_special_instructions 'No special instructions were received'
_oxdiff_diffrn_reflns_filtered 413
_oxdiff_exptl_absorpt_empirical_details
;
Empirical correction (ABSPACK) includes:
- Absorption correction using spherical harmonics
- Frame scaling
- Detector area scaling
;
_oxdiff_exptl_absorpt_empirical_full_max 1.689
_oxdiff_exptl_absorpt_empirical_full_min 0.722

loop_
_space_group_symop_operation_xyz
'x, y, z'
'-x+1/2, -y, z+1/2'
'-y+3/4, x+1/4, z+1/4'
'y+3/4, -x+3/4, z+3/4'
'x+1/2, y+1/2, z+1/2'
'-x+1, -y+1/2, z+1'
'-y+5/4, x+3/4, z+3/4'
'y+5/4, -x+5/4, z+5/4'
'-x, -y, -z'
'x-1/2, y, -z-1/2'
'y-3/4, -x-1/4, -z-1/4'
'-y-3/4, x-3/4, -z-3/4'
'-x+1/2, -y+1/2, -z+1/2'
'x, y+1/2, -z'
'y-1/4, -x+1/4, -z+1/4'
'-y-1/4, x-1/4, -z-1/4'

loop_
_atom_site_label
_atom_site_type_symbol
_atom_site_fract_x
_atom_site_fract_y
_atom_site_fract_z
_atom_site_U_iso_or_equiv
_atom_site_adp_type
_atom_site_occupancy
_atom_site_site_symmetry_order
_atom_site_calc_flag
_atom_site_refinement_flags_posn
_atom_site_refinement_flags_adp
_atom_site_refinement_flags_occupancy
_atom_site_disorder_assembly
_atom_site_disorder_group
Nb1 Nb 0.500000 0.250000 0.375000 0.0306(3) Uani 1 4 d S T P . .
Fe1 Fe 0.500000 0.500000 0.500000 0.0307(3) Uani 1 2 d S . P . .
O1 O 0.44233(12) 0.36591(12) 0.7993(5) 0.0394(11) Uani 1 1 d D . . . .
N3 N 0.45540(12) 0.51329(12) 0.3004(5) 0.0348(13) Uani 1 1 d . . . . .
N2 N 0.48210(13) 0.40350(13) 0.4813(5) 0.0379(13) Uani 1 1 d . . . . .
N4 N 0.45365(14) 0.46532(13) 0.2038(5) 0.0384(14) Uani 1 1 d . . . . .
H3 H 0.467879 0.426835 0.221365 0.046 Uiso 1 1 calc R U . . .
N1 N 0.51569(13) 0.15997(14) 0.0770(6) 0.0395(15) Uani 1 1 d . . . . .
N5 N 0.41564(13) 0.51827(13) 0.6085(5) 0.0374(14) Uani 1 1 d . . . . .
N6 N 0.39007(13) 0.47890(14) 0.7057(5) 0.0438(15) Uani 1 1 d . . . . .
H7 H 0.407804 0.443291 0.734323 0.053 Uiso 1 1 calc R U . . .
C2 C 0.48539(15) 0.35120(17) 0.4466(6) 0.0368(16) Uani 1 1 d . . . . .
C8 C 0.33386(18) 0.50067(17) 0.7540(7) 0.0467(19) Uani 1 1 d . . . . .
H8 H 0.307446 0.481146 0.823669 0.056 Uiso 1 1 calc R U . . .
C3 C 0.42955(16) 0.56190(16) 0.2296(7) 0.0396(17) Uani 1 1 d . . . . .
H6 H 0.424061 0.603087 0.269039 0.048 Uiso 1 1 calc R U . . .
C1 C 0.51072(15) 0.18963(17) 0.1796(6) 0.0336(16) Uani 1 1 d . . . . .
C7 C 0.32205(18) 0.55707(17) 0.6823(6) 0.0443(19) Uani 1 1 d . . . . .
H9 H 0.285707 0.583493 0.690364 0.053 Uiso 1 1 calc R U . . .
C6 C 0.37449(16) 0.56643(15) 0.5968(6) 0.0387(16) Uani 1 1 d . . . . .
H10 H 0.380683 0.602417 0.537085 0.046 Uiso 1 1 calc R U . . .
C5 C 0.42812(18) 0.48271(17) 0.0797(7) 0.0435(19) Uani 1 1 d . . . . .
H4 H 0.422288 0.456729 -0.002415 0.052 Uiso 1 1 calc R U . . .
C4 C 0.41183(16) 0.54533(16) 0.0931(6) 0.0436(19) Uani 1 1 d . . . . .
H5 H 0.392438 0.571642 0.022964 0.052 Uiso 1 1 calc R U . . .
H1 H 0.459(2) 0.359(2) 0.892(3) 0.060(16) Uiso 1 1 d D . . . .
H2 H 0.421(4) 0.329(2) 0.772(9) 0.31(6) Uiso 1 1 d D . . . .

loop_
_atom_site_aniso_label
_atom_site_aniso_U_11
_atom_site_aniso_U_22
_atom_site_aniso_U_33
_atom_site_aniso_U_23
_atom_site_aniso_U_13
_atom_site_aniso_U_12
Nb1 0.0358(2) 0.0358(2) 0.0202(9) 0.000 0.000 0.000
Fe1 0.0375(4) 0.0301(4) 0.0246(11) -0.0027(3) -0.0002(4) 0.0017(2)
O1 0.0476(16) 0.0452(15) 0.025(4) 0.0010(15) -0.0029(16) -0.0028(10)
N3 0.0393(16) 0.0324(15) 0.033(5) -0.0029(15) 0.0024(15) 0.0003(10)
N2 0.0440(17) 0.0432(17) 0.026(5) 0.0001(16) -0.0005(16) 0.0052(11)
N4 0.0554(19) 0.0327(16) 0.027(5) -0.0039(16) -0.0003(19) 0.0037(12)
N1 0.0497(19) 0.0342(17) 0.035(6) 0.0028(17) 0.0023(17) 0.0018(12)
N5 0.0434(16) 0.0359(16) 0.033(5) 0.0003(16) -0.0042(17) -0.0031(11)
N6 0.0468(19) 0.0419(17) 0.043(5) 0.0023(18) -0.0013(18) -0.0031(12)
C2 0.0380(19) 0.045(2) 0.028(6) 0.0063(19) 0.0003(18) 0.0004(13)
C8 0.052(2) 0.046(2) 0.043(7) -0.004(2) 0.007(2) -0.0061(15)
C3 0.042(2) 0.0352(19) 0.042(6) 0.000(2) -0.004(2) 0.0016(13)
C1 0.0352(18) 0.037(2) 0.028(6) 0.004(2) 0.0023(18) 0.0023(12)
C7 0.051(2) 0.044(2) 0.038(7) -0.008(2) 0.001(2) 0.0021(14)
C6 0.050(2) 0.0334(18) 0.032(6) -0.0031(18) 0.000(2) -0.0005(13)
C5 0.054(2) 0.045(2) 0.032(7) 0.003(2) -0.009(2) -0.0013(15)
C4 0.042(2) 0.038(2) 0.051(7) 0.002(2) -0.006(2) 0.0023(13)

loop_
_atom_type_symbol
_atom_type_description
_atom_type_scat_dispersion_real
_atom_type_scat_dispersion_imag
_atom_type_scat_source
C C -0.0011 0.0005 'International Tables Vol C Tables 4.2.6.8 and 6.1.1.4'
H H 0.0000 0.0000 'International Tables Vol C Tables 4.2.6.8 and 6.1.1.4'
Fe Fe 0.1482 0.3017 'International Tables Vol C Tables 4.2.6.8 and 6.1.1.4'
N N -0.0016 0.0010 'International Tables Vol C Tables 4.2.6.8 and 6.1.1.4'
Nb Nb -0.0343 1.6958 'International Tables Vol C Tables 4.2.6.8 and 6.1.1.4'
O O -0.0014 0.0018 'International Tables Vol C Tables 4.2.6.8 and 6.1.1.4'

loop_
_geom_angle_atom_site_label_1
_geom_angle_atom_site_label_2
_geom_angle_atom_site_label_3
_geom_angle
_geom_angle_site_symmetry_1
_geom_angle_site_symmetry_3
_geom_angle_publ_flag
C2 Nb1 C2 145.5(3) 16_656 11_666 ?
C2 Nb1 C2 95.04(8) 11_666 6_554 ?
C2 Nb1 C2 95.04(8) 16_656 6_554 ?
C2 Nb1 C2 95.04(8) 16_656 . ?
C2 Nb1 C2 145.5(3) 6_554 . ?
C2 Nb1 C2 95.04(8) 11_666 . ?
C1 Nb1 C2 142.52(19) 11_666 11_666 ?
C1 Nb1 C2 142.52(18) . . ?
C1 Nb1 C2 71.94(18) 16_656 11_666 ?
C1 Nb1 C2 77.06(15) 6_554 11_666 ?
C1 Nb1 C2 77.06(15) 11_666 . ?
C1 Nb1 C2 77.06(15) . 16_656 ?
C1 Nb1 C2 74.95(15) . 11_666 ?
C1 Nb1 C2 142.52(19) 16_656 16_656 ?
C1 Nb1 C2 74.95(15) 16_656 . ?
C1 Nb1 C2 71.94(18) 11_666 16_656 ?
C1 Nb1 C2 71.94(18) 6_554 . ?
C1 Nb1 C2 142.52(18) 6_554 6_554 ?
C1 Nb1 C2 74.95(15) 6_554 16_656 ?
C1 Nb1 C2 77.06(15) 16_656 6_554 ?
C1 Nb1 C2 74.95(15) 11_666 6_554 ?
C1 Nb1 C2 71.94(18) . 6_554 ?
C1 Nb1 C1 70.6(2) . 6_554 ?
C1 Nb1 C1 131.74(14) . 11_666 ?
C1 Nb1 C1 70.6(2) 16_656 11_666 ?
C1 Nb1 C1 131.74(14) 16_656 6_554 ?
C1 Nb1 C1 131.74(14) 11_666 6_554 ?
C1 Nb1 C1 131.74(14) . 16_656 ?
N3 Fe1 N3 180.0 9_666 . ?
N2 Fe1 N3 88.56(15) . . ?
N2 Fe1 N3 88.56(15) 9_666 9_666 ?
N2 Fe1 N3 91.44(15) . 9_666 ?
N2 Fe1 N3 91.44(15) 9_666 . ?
N2 Fe1 N2 180.00(15) 9_666 . ?
N2 Fe1 N5 86.16(12) . 9_666 ?
N2 Fe1 N5 93.84(12) . . ?
N2 Fe1 N5 93.84(12) 9_666 9_666 ?
N2 Fe1 N5 86.16(12) 9_666 . ?
N5 Fe1 N3 91.42(14) . . ?
N5 Fe1 N3 91.41(14) 9_666 9_666 ?
N5 Fe1 N3 88.59(14) . 9_666 ?
N5 Fe1 N3 88.58(14) 9_666 . ?
N5 Fe1 N5 180.0 9_666 . ?
H1 O1 H2 108(4) . . ?
N4 N3 Fe1 120.1(3) . . ?
C3 N3 Fe1 136.2(3) . . ?
C3 N3 N4 103.4(4) . . ?
C2 N2 Fe1 162.0(3) . . ?
N3 N4 H3 123.7 . . ?
C5 N4 N3 112.6(3) . . ?
C5 N4 H3 123.7 . . ?
N6 N5 Fe1 123.9(2) . . ?
C6 N5 Fe1 130.8(3) . . ?
C6 N5 N6 105.3(3) . . ?
N5 N6 H7 124.2 . . ?
N5 N6 C8 111.6(3) . . ?
C8 N6 H7 124.2 . . ?
N2 C2 Nb1 175.5(3) . . ?
N6 C8 H8 126.6 . . ?
N6 C8 C7 106.8(4) . . ?
C7 C8 H8 126.6 . . ?
N3 C3 H6 124.0 . . ?
N3 C3 C4 112.0(4) . . ?
C4 C3 H6 124.0 . . ?
N1 C1 Nb1 178.2(4) . . ?
C8 C7 H9 127.5 . . ?
C6 C7 C8 105.0(3) . . ?
C6 C7 H9 127.5 . . ?
N5 C6 C7 111.3(4) . . ?
N5 C6 H10 124.3 . . ?
C7 C6 H10 124.3 . . ?
N4 C5 H4 126.6 . . ?
N4 C5 C4 106.7(5) . . ?
C4 C5 H4 126.6 . . ?
C3 C4 H5 127.4 . . ?
C5 C4 C3 105.2(4) . . ?
C5 C4 H5 127.4 . . ?

loop_
_geom_bond_atom_site_label_1
_geom_bond_atom_site_label_2
_geom_bond_distance
_geom_bond_site_symmetry_2
_geom_bond_publ_flag
Nb1 C2 2.256(4) 16_656 ?
Nb1 C2 2.256(4) 6_554 ?
Nb1 C2 2.256(4) 11_666 ?
Nb1 C2 2.256(4) . ?
Nb1 C1 2.235(5) . ?
Nb1 C1 2.235(5) 6_554 ?
Nb1 C1 2.235(5) 16_656 ?
Nb1 C1 2.235(5) 11_666 ?
Fe1 N3 2.105(4) 9_666 ?
Fe1 N3 2.105(4) . ?
Fe1 N2 2.076(3) 9_666 ?
Fe1 N2 2.076(3) . ?
Fe1 N5 2.082(3) . ?
Fe1 N5 2.082(3) 9_666 ?
O1 H1 0.949(19) . ?
O1 H2 0.93(2) . ?
N3 N4 1.355(5) . ?
N3 C3 1.335(5) . ?
N2 C2 1.151(5) . ?
N4 H3 0.8800 . ?
N4 C5 1.329(7) . ?
N1 C1 1.148(7) . ?
N5 N6 1.342(5) . ?
N5 C6 1.339(4) . ?
N6 H7 0.8800 . ?
N6 C8 1.348(5) . ?
C8 H8 0.9500 . ?
C8 C7 1.386(6) . ?
C3 H6 0.9500 . ?
C3 C4 1.373(8) . ?
C7 H9 0.9500 . ?
C7 C6 1.378(6) . ?
C6 H10 0.9500 . ?
C5 H4 0.9500 . ?
C5 C4 1.369(5) . ?
C4 H5 0.9500 . ?

loop_
_geom_torsion_atom_site_label_1
_geom_torsion_atom_site_label_2
_geom_torsion_atom_site_label_3
_geom_torsion_atom_site_label_4
_geom_torsion
_geom_torsion_site_symmetry_1
_geom_torsion_site_symmetry_2
_geom_torsion_site_symmetry_3
_geom_torsion_site_symmetry_4
_geom_torsion_publ_flag
Fe1 N3 N4 C5 -175.3(3) . . . . ?
Fe1 N3 C3 C4 174.2(3) . . . . ?
Fe1 N5 N6 C8 -176.8(3) . . . . ?
Fe1 N5 C6 C7 175.3(3) . . . . ?
N3 N4 C5 C4 0.0(5) . . . . ?
N3 C3 C4 C5 -0.2(5) . . . . ?
N4 N3 C3 C4 0.2(4) . . . . ?
N4 C5 C4 C3 0.1(5) . . . . ?
N5 N6 C8 C7 0.8(6) . . . . ?
N6 N5 C6 C7 -1.9(6) . . . . ?
N6 C8 C7 C6 -1.9(5) . . . . ?
C8 C7 C6 N5 2.3(6) . . . . ?
C3 N3 N4 C5 -0.1(4) . . . . ?
C6 N5 N6 C8 0.6(6) . . . . ?
